data_1566811
loop_
_publ_author_name
'Tang, Qi'
'Shi, Xiaodong'
'Richardson, David'
'Wojtas, Lukasz'
'Shan, Chuan'
'He, Ying'
'Lan, Yu'
'Yuan, Teng'
'Ye, Xiaohan'
'Li, Shi-Jun'
'Zhao, Kai'

_publ_section_title
;
 Design and Synthesis of Stable Four-Coordinated Benzotriazole-Borane with
 Tunable Fluorescence Emission
;
_journal_name_full 'Chemical Science'
_journal_paper_doi 10.1039/D2SC01103D
_journal_year 2022
_chemical_formula_moiety 'C15 H11 B N4'
_chemical_formula_sum 'C15 H11 B N4'
_chemical_formula_weight 258.09
_space_group_crystal_system orthorhombic
_space_group_IT_number 29
_space_group_name_Hall 'P 2c -2ac'
_space_group_name_H-M_alt 'P c a 21'
_atom_sites_solution_hydrogens mixed
_audit_creation_date 2021-07-02
_audit_creation_method
;
Olex2 1.2
(compiled 2018.05.29 svn.r3508 for OlexSys, GUI svn.r5506)
;
_audit_update_record
;
2021-10-03 deposited with the CCDC.	2022-04-18 downloaded from the CCDC.
;
_cell_angle_alpha 90
_cell_angle_beta 90
_cell_angle_gamma 90
_cell_formula_units_Z 4
_cell_length_a 15.4138(4)
_cell_length_b 5.27510(10)
_cell_length_c 15.4456(5)
_cell_measurement_reflns_used 8947
_cell_measurement_temperature 100(2)
_cell_measurement_theta_max 78.94
_cell_measurement_theta_min 5.73
_cell_volume 1255.87(6)
_computing_cell_refinement 'SAINT V8.40B (?, 2016)'
_computing_data_reduction 'SAINT V8.40B (?, 2016)'
_computing_molecular_graphics 'Olex2 (Dolomanov et al., 2009)'
_computing_publication_material 'Olex2 (Dolomanov et al., 2009)'
_computing_structure_refinement 'XL (Sheldrick, 2008)'
_diffrn_ambient_temperature 100.0
_diffrn_measured_fraction_theta_full 0.999
_diffrn_measured_fraction_theta_max 0.993
_diffrn_measurement_device_type 'Bruker D8 Venture PHOTON II CPAD'
_diffrn_measurement_method 'omega scans'
_diffrn_radiation_monochromator mirrors
_diffrn_radiation_type CuK\a
_diffrn_radiation_wavelength 1.54178
_diffrn_reflns_av_R_equivalents 0.0805
_diffrn_reflns_av_unetI/netI 0.0405
_diffrn_reflns_Laue_measured_fraction_full 0.999
_diffrn_reflns_Laue_measured_fraction_max 0.993
_diffrn_reflns_limit_h_max 19
_diffrn_reflns_limit_h_min -19
_diffrn_reflns_limit_k_max 6
_diffrn_reflns_limit_k_min -6
_diffrn_reflns_limit_l_max 18
_diffrn_reflns_limit_l_min -17
_diffrn_reflns_number 23198
_diffrn_reflns_point_group_measured_fraction_full 0.983
_diffrn_reflns_point_group_measured_fraction_max 0.964
_diffrn_reflns_theta_full 67.679
_diffrn_reflns_theta_max 79.739
_diffrn_reflns_theta_min 5.729
_diffrn_source 'INCOATEC Imus micro-focus source'
_diffrn_standards_number 0
_exptl_absorpt_coefficient_mu 0.665
_exptl_absorpt_correction_T_max 0.9887
_exptl_absorpt_correction_T_min 0.8875
_exptl_absorpt_correction_type multi-scan
_exptl_absorpt_process_details
;
SADABS-2016/2 (Bruker,2016/2) was used for absorption correction.
wR2(int) was 0.1311 before and 0.0907 after correction.
The Ratio of minimum to maximum transmission is 0.8976.
The \l/2 correction factor is Not present.
;
_exptl_crystal_density_diffrn 1.365
_exptl_crystal_description block
_exptl_crystal_F_000 536
_exptl_crystal_size_max 0.23
_exptl_crystal_size_mid 0.14
_exptl_crystal_size_min 0.09
_refine_diff_density_max 0.185
_refine_diff_density_min -0.209
_refine_diff_density_rms 0.047
_refine_ls_abs_structure_details
;
 Flack x determined using 995 quotients [(I+)-(I-)]/[(I+)+(I-)]
 (Parsons, Flack and Wagner, Acta Cryst. B69 (2013) 249-259).
;
_refine_ls_abs_structure_Flack 0.0(3)
_refine_ls_extinction_method none
_refine_ls_goodness_of_fit_ref 1.086
_refine_ls_hydrogen_treatment mixed
_refine_ls_matrix_type full
_refine_ls_number_parameters 185
_refine_ls_number_reflns 2636
_refine_ls_number_restraints 1
_refine_ls_restrained_S_all 1.086
_refine_ls_R_factor_all 0.0477
_refine_ls_R_factor_gt 0.0405
_refine_ls_shift/su_max 0.000
_refine_ls_shift/su_mean 0.000
_refine_ls_structure_factor_coef Fsqd
_refine_ls_weighting_details 'w=1/[\s^2^(Fo^2^)+(0.0385P)^2^+0.4136P] where P=(Fo^2^+2Fc^2^)/3'
_refine_ls_weighting_scheme calc
_refine_ls_wR_factor_gt 0.0907
_refine_ls_wR_factor_ref 0.0946
_reflns_Friedel_coverage 0.870
_reflns_Friedel_fraction_full 0.966
_reflns_Friedel_fraction_max 0.932
_reflns_number_gt 2412
_reflns_number_total 2636
_reflns_threshold_expression 'I > 2\s(I)'
_cod_data_source_file d2sc01103d2.cif
_cod_data_source_block N3_76
_cod_database_code 1566811
_shelx_shelxl_version_number 2018/3
_shelx_space_group_comment
;
The symmetry employed for this shelxl refinement is uniquely defined
by the following loop, which should always be used as a source of
symmetry information in preference to the above space-group names.
They are only intended as comments.
;
_shelx_estimated_absorpt_t_max 0.943
_shelx_estimated_absorpt_t_min 0.862
_olex2_refinement_description
;
1. Fixed Uiso
 At 1.2 times of:
  All C(H) groups
2.a Aromatic/amide H refined with riding coordinates:
 C4(H4), C5(H5), C12(H12), C13(H13), C14(H14), C16(H16), C17(H17), C18(H18),
 C19(H19), C20(H20)
;
_olex2_submission_special_instructions 'No special instructions were received'

loop_
_space_group_symop_operation_xyz
'x, y, z'
'-x, -y, z+1/2'
'x+1/2, -y, z'
'-x+1/2, y, z+1/2'

loop_
_atom_site_label
_atom_site_type_symbol
_atom_site_fract_x
_atom_site_fract_y
_atom_site_fract_z
_atom_site_U_iso_or_equiv
_atom_site_adp_type
_atom_site_occupancy
_atom_site_site_symmetry_order
_atom_site_calc_flag
_atom_site_refinement_flags_posn
_atom_site_refinement_flags_adp
_atom_site_refinement_flags_occupancy
_atom_site_disorder_assembly
_atom_site_disorder_group
N1 N 0.66263(17) 0.1694(5) 0.25345(19) 0.0301(6) Uani 1 1 d . . . . .
H3 H 0.677(2) -0.257(6) 0.413(2) 0.017(8) Uiso 1 1 d . . . . .
C2 C 0.64370(19) 0.0389(5) 0.3107(2) 0.0255(6) Uani 1 1 d . . . . .
B3 B 0.6147(2) -0.1415(6) 0.3883(2) 0.0227(7) Uani 1 1 d . . . . .
C4 C 0.5379(2) -0.3298(5) 0.35878(19) 0.0215(6) Uani 1 1 d . . . . .
H4 H 0.552642 -0.458628 0.318408 0.026 Uiso 1 1 calc R . . . .
C5 C 0.4550(2) -0.3224(5) 0.3856(2) 0.0238(6) Uani 1 1 d . . . . .
H5 H 0.414683 -0.442127 0.363518 0.029 Uiso 1 1 calc R . . . .
C6 C 0.42592(18) -0.1329(5) 0.44839(18) 0.0193(6) Uani 1 1 d . . . . .
C7 C 0.48940(17) 0.0348(5) 0.48113(17) 0.0174(5) Uani 1 1 d . . . . .
N8 N 0.57519(15) 0.0355(4) 0.46099(15) 0.0190(5) Uani 1 1 d . . . . .
N9 N 0.61686(14) 0.2020(4) 0.50891(16) 0.0199(5) Uani 1 1 d . . . . .
N10 N 0.55749(14) 0.3108(4) 0.56027(16) 0.0182(5) Uani 1 1 d . . . . .
C11 C 0.47539(16) 0.2137(5) 0.54511(19) 0.0179(5) Uani 1 1 d . . . . .
C12 C 0.39210(18) 0.2458(5) 0.58108(19) 0.0215(6) Uani 1 1 d . . . . .
H12 H 0.380389 0.367124 0.624991 0.026 Uiso 1 1 calc R . . . .
C13 C 0.32858(18) 0.0879(6) 0.5479(2) 0.0253(6) Uani 1 1 d . . . . .
H13 H 0.271147 0.105197 0.569415 0.030 Uiso 1 1 calc R . . . .
C14 C 0.34440(18) -0.0984(5) 0.48360(19) 0.0232(6) Uani 1 1 d . . . . .
H14 H 0.297814 -0.201877 0.464276 0.028 Uiso 1 1 calc R . . . .
C15 C 0.58615(18) 0.4894(5) 0.62405(17) 0.0174(5) Uani 1 1 d . . . . .
C16 C 0.66837(18) 0.4609(5) 0.65927(19) 0.0195(5) Uani 1 1 d . . . . .
H16 H 0.704628 0.324350 0.642002 0.023 Uiso 1 1 calc R . . . .
C17 C 0.69666(18) 0.6356(5) 0.7202(2) 0.0220(6) Uani 1 1 d . . . . .
H17 H 0.752944 0.619639 0.744630 0.026 Uiso 1 1 calc R . . . .
C18 C 0.64278(18) 0.8345(5) 0.74561(18) 0.0215(6) Uani 1 1 d . . . . .
H18 H 0.662728 0.955433 0.786596 0.026 Uiso 1 1 calc R . . . .
C19 C 0.56030(18) 0.8554(5) 0.71112(19) 0.0210(6) Uani 1 1 d . . . . .
H19 H 0.523356 0.988871 0.729732 0.025 Uiso 1 1 calc R . . . .
C20 C 0.53071(18) 0.6833(5) 0.64939(19) 0.0199(6) Uani 1 1 d . . . . .
H20 H 0.474218 0.698066 0.625330 0.024 Uiso 1 1 calc R . . . .

loop_
_atom_site_aniso_label
_atom_site_aniso_U_11
_atom_site_aniso_U_22
_atom_site_aniso_U_33
_atom_site_aniso_U_23
_atom_site_aniso_U_13
_atom_site_aniso_U_12
N1 0.0283(13) 0.0312(12) 0.0309(15) -0.0067(12) 0.0074(11) -0.0016(11)
C2 0.0193(13) 0.0257(14) 0.0315(17) -0.0094(13) 0.0000(12) 0.0030(11)
B3 0.0240(16) 0.0217(14) 0.0226(18) -0.0064(13) -0.0002(12) 0.0029(12)
C4 0.0312(16) 0.0141(13) 0.0192(15) -0.0028(10) -0.0034(12) 0.0027(10)
C5 0.0329(16) 0.0162(12) 0.0223(16) 0.0013(11) -0.0054(12) -0.0046(11)
C6 0.0230(14) 0.0182(12) 0.0168(14) 0.0032(10) -0.0042(10) -0.0023(10)
C7 0.0196(13) 0.0167(11) 0.0161(14) 0.0011(10) -0.0011(10) 0.0003(9)
N8 0.0199(11) 0.0171(10) 0.0200(13) -0.0011(9) -0.0008(9) -0.0021(9)
N9 0.0201(11) 0.0187(10) 0.0208(12) -0.0025(9) 0.0003(9) -0.0001(9)
N10 0.0176(10) 0.0165(10) 0.0205(12) -0.0024(9) -0.0007(8) -0.0006(8)
C11 0.0191(12) 0.0159(11) 0.0186(14) -0.0001(11) -0.0016(11) -0.0011(10)
C12 0.0211(13) 0.0228(13) 0.0207(15) -0.0003(11) 0.0032(10) -0.0006(11)
C13 0.0205(14) 0.0303(14) 0.0251(16) -0.0004(12) -0.0006(12) -0.0023(11)
C14 0.0210(14) 0.0259(13) 0.0228(16) 0.0018(11) -0.0033(11) -0.0048(10)
C15 0.0228(13) 0.0143(11) 0.0151(13) -0.0003(9) 0.0004(10) -0.0030(10)
C16 0.0196(12) 0.0162(11) 0.0227(15) -0.0011(10) 0.0020(11) -0.0011(10)
C17 0.0205(13) 0.0230(13) 0.0223(15) 0.0014(11) -0.0002(11) -0.0034(10)
C18 0.0272(15) 0.0187(12) 0.0186(15) -0.0035(10) 0.0011(11) -0.0058(10)
C19 0.0243(13) 0.0184(12) 0.0202(15) -0.0019(11) 0.0014(11) -0.0007(10)
C20 0.0216(13) 0.0189(13) 0.0193(15) 0.0013(11) 0.0015(10) 0.0001(10)

loop_
_atom_type_symbol
_atom_type_description
_atom_type_scat_dispersion_real
_atom_type_scat_dispersion_imag
_atom_type_scat_source
C C 0.0181 0.0091 'International Tables Vol C Tables 4.2.6.8 and 6.1.1.4'
H H 0.0000 0.0000 'International Tables Vol C Tables 4.2.6.8 and 6.1.1.4'
B B 0.0090 0.0039 'International Tables Vol C Tables 4.2.6.8 and 6.1.1.4'
N N 0.0311 0.0180 'International Tables Vol C Tables 4.2.6.8 and 6.1.1.4'

loop_
_geom_angle_atom_site_label_1
_geom_angle_atom_site_label_2
_geom_angle_atom_site_label_3
_geom_angle
_geom_angle_site_symmetry_1
_geom_angle_site_symmetry_3
_geom_angle_publ_flag
N1 C2 B3 178.3(3) . . ?
C2 B3 H3 108.8(16) . . ?
C2 B3 C4 111.1(2) . . ?
C4 B3 H3 111.4(15) . . ?
N8 B3 H3 112.3(16) . . ?
N8 B3 C2 106.8(2) . . ?
N8 B3 C4 106.3(2) . . ?
B3 C4 H4 116.8 . . ?
C5 C4 B3 126.4(3) . . ?
C5 C4 H4 116.8 . . ?
C4 C5 H5 119.5 . . ?
C4 C5 C6 121.1(3) . . ?
C6 C5 H5 119.5 . . ?
C7 C6 C5 116.9(3) . . ?
C14 C6 C5 129.1(3) . . ?
C14 C6 C7 114.0(3) . . ?
N8 C7 C6 126.4(2) . . ?
N8 C7 C11 108.3(2) . . ?
C11 C7 C6 125.1(2) . . ?
C7 N8 B3 122.4(2) . . ?
N9 N8 B3 127.2(2) . . ?
N9 N8 C7 110.4(2) . . ?
N8 N9 N10 106.6(2) . . ?
N9 N10 C11 111.4(2) . . ?
N9 N10 C15 118.5(2) . . ?
C11 N10 C15 129.9(2) . . ?
C7 C11 N10 103.3(2) . . ?
C7 C11 C12 120.4(2) . . ?
N10 C11 C12 136.2(3) . . ?
C11 C12 H12 122.4 . . ?
C13 C12 C11 115.2(3) . . ?
C13 C12 H12 122.4 . . ?
C12 C13 H13 118.2 . . ?
C12 C13 C14 123.7(3) . . ?
C14 C13 H13 118.2 . . ?
C6 C14 C13 121.6(3) . . ?
C6 C14 H14 119.2 . . ?
C13 C14 H14 119.2 . . ?
C16 C15 N10 118.7(2) . . ?
C16 C15 C20 122.1(2) . . ?
C20 C15 N10 119.2(2) . . ?
C15 C16 H16 120.6 . . ?
C17 C16 C15 118.8(2) . . ?
C17 C16 H16 120.6 . . ?
C16 C17 H17 119.9 . . ?
C16 C17 C18 120.2(3) . . ?
C18 C17 H17 119.9 . . ?
C17 C18 H18 120.0 . . ?
C19 C18 C17 119.9(3) . . ?
C19 C18 H18 120.0 . . ?
C18 C19 H19 119.6 . . ?
C18 C19 C20 120.8(3) . . ?
C20 C19 H19 119.6 . . ?
C15 C20 C19 118.1(3) . . ?
C15 C20 H20 120.9 . . ?
C19 C20 H20 120.9 . . ?

loop_
_geom_bond_atom_site_label_1
_geom_bond_atom_site_label_2
_geom_bond_distance
_geom_bond_site_symmetry_2
_geom_bond_publ_flag
N1 C2 1.158(4) . ?
C2 B3 1.594(5) . ?
B3 H3 1.20(3) . ?
B3 C4 1.612(4) . ?
B3 N8 1.582(4) . ?
C4 H4 0.9500 . ?
C4 C5 1.344(5) . ?
C5 H5 0.9500 . ?
C5 C6 1.463(4) . ?
C6 C7 1.413(4) . ?
C6 C14 1.381(4) . ?
C7 N8 1.358(4) . ?
C7 C11 1.383(4) . ?
N8 N9 1.316(3) . ?
N9 N10 1.340(3) . ?
N10 C11 1.385(3) . ?
N10 C15 1.433(3) . ?
C11 C12 1.409(4) . ?
C12 H12 0.9500 . ?
C12 C13 1.384(4) . ?
C13 H13 0.9500 . ?
C13 C14 1.418(4) . ?
C14 H14 0.9500 . ?
C15 C16 1.387(4) . ?
C15 C20 1.389(4) . ?
C16 H16 0.9500 . ?
C16 C17 1.387(4) . ?
C17 H17 0.9500 . ?
C17 C18 1.395(4) . ?
C18 H18 0.9500 . ?
C18 C19 1.383(4) . ?
C19 H19 0.9500 . ?
C19 C20 1.393(4) . ?
C20 H20 0.9500 . ?

loop_
_geom_torsion_atom_site_label_1
_geom_torsion_atom_site_label_2
_geom_torsion_atom_site_label_3
_geom_torsion_atom_site_label_4
_geom_torsion
_geom_torsion_site_symmetry_1
_geom_torsion_site_symmetry_2
_geom_torsion_site_symmetry_3
_geom_torsion_site_symmetry_4
_geom_torsion_publ_flag
C2 B3 C4 C5 -110.8(3) . . . . ?
C2 B3 N8 C7 111.1(3) . . . . ?
C2 B3 N8 N9 -67.9(3) . . . . ?
B3 C4 C5 C6 -0.6(5) . . . . ?
B3 N8 N9 N10 178.9(2) . . . . ?
C4 B3 N8 C7 -7.6(3) . . . . ?
C4 B3 N8 N9 173.3(2) . . . . ?
C4 C5 C6 C7 -2.0(4) . . . . ?
C4 C5 C6 C14 -179.4(3) . . . . ?
C5 C6 C7 N8 -1.0(4) . . . . ?
C5 C6 C7 C11 -175.2(3) . . . . ?
C5 C6 C14 C13 176.4(3) . . . . ?
C6 C7 N8 B3 6.4(4) . . . . ?
C6 C7 N8 N9 -174.4(3) . . . . ?
C6 C7 C11 N10 174.3(2) . . . . ?
C6 C7 C11 C12 -2.1(4) . . . . ?
C7 C6 C14 C13 -1.1(4) . . . . ?
C7 N8 N9 N10 -0.3(3) . . . . ?
C7 C11 C12 C13 0.1(4) . . . . ?
N8 B3 C4 C5 5.0(4) . . . . ?
N8 C7 C11 N10 -0.8(3) . . . . ?
N8 C7 C11 C12 -177.3(2) . . . . ?
N8 N9 N10 C11 -0.3(3) . . . . ?
N8 N9 N10 C15 175.8(2) . . . . ?
N9 N10 C11 C7 0.7(3) . . . . ?
N9 N10 C11 C12 176.3(3) . . . . ?
N9 N10 C15 C16 -30.0(4) . . . . ?
N9 N10 C15 C20 150.8(2) . . . . ?
N10 C11 C12 C13 -174.9(3) . . . . ?
N10 C15 C16 C17 179.2(3) . . . . ?
N10 C15 C20 C19 -179.6(2) . . . . ?
C11 C7 N8 B3 -178.5(2) . . . . ?
C11 C7 N8 N9 0.7(3) . . . . ?
C11 N10 C15 C16 145.2(3) . . . . ?
C11 N10 C15 C20 -34.0(4) . . . . ?
C11 C12 C13 C14 1.3(4) . . . . ?
C12 C13 C14 C6 -0.8(5) . . . . ?
C14 C6 C7 N8 176.8(3) . . . . ?
C14 C6 C7 C11 2.5(4) . . . . ?
C15 N10 C11 C7 -174.8(3) . . . . ?
C15 N10 C11 C12 0.8(5) . . . . ?
C15 C16 C17 C18 0.5(4) . . . . ?
C16 C15 C20 C19 1.1(4) . . . . ?
C16 C17 C18 C19 1.1(4) . . . . ?
C17 C18 C19 C20 -1.5(4) . . . . ?
C18 C19 C20 C15 0.4(4) . . . . ?
C20 C15 C16 C17 -1.6(4) . . . . ?
